data_7217676
loop_
_publ_author_name
'Huang, Hong-Li'
'Qi, Feng-Ming'
'Yuan, Ji-Cheng'
'Zhao, Cai-Gui'
'Yang, Jing-Wei'
'Fang, Fu-Hu'
'Wu, Quan-xiang'
'Gao, Kun'
'Yuan, Cheng-Shan'

_publ_section_title
;
 Labdane-Type Diterpenoids from Croton laevigatus
;
_journal_name_full 'RSC Advances'
_journal_paper_doi 10.1039/C4RA04863F
_journal_year 2014
_chemical_absolute_configuration unk
_chemical_formula_sum 'C20 H30 O3'
_chemical_formula_weight 318.44
_chemical_melting_point 440.7
_chemical_name_common 'crotonlaevin O'
_chemical_name_systematic
; 
 ? 
;
_chemical_optical_rotation '[\a]^20^~D~=+30.00 (c 0.3, in CHCl3)'
_space_group_IT_number 18
_symmetry_cell_setting orthorhombic
_symmetry_space_group_name_Hall 'P 2 2ab'
_symmetry_space_group_name_H-M 'P 21 21 2'
_atom_sites_solution_hydrogens geom
_atom_sites_solution_primary direct
_atom_sites_solution_secondary difmap
_audit_creation_method SHELXL-97
_cell_angle_alpha 90.00
_cell_angle_beta 90.00
_cell_angle_gamma 90.00
_cell_formula_units_Z 4
_cell_length_a 15.646(17)
_cell_length_b 10.703(12)
_cell_length_c 10.876(12)
_cell_measurement_reflns_used 3384
_cell_measurement_temperature 296(2)
_cell_measurement_theta_max 22.11
_cell_measurement_theta_min 2.28
_cell_volume 1821(3)
_computing_cell_refinement 'Bruker SAINT'
_computing_data_collection 'Bruker APEX2'
_computing_data_reduction 'Bruker SAINT'
_computing_molecular_graphics 'Bruker SHELXTL'
_computing_publication_material 'Bruker SHELXTL'
_computing_structure_refinement 'SHELXL-97 (Sheldrick, 2008)'
_computing_structure_solution 'SHELXS-97 (Sheldrick, 2008)'
_diffrn_ambient_temperature 296(2)
_diffrn_measured_fraction_theta_full 0.998
_diffrn_measured_fraction_theta_max 0.998
_diffrn_measurement_device_type 'Bruker APEX-II CCD'
_diffrn_measurement_method '\f and \w scans'
_diffrn_radiation_monochromator graphite
_diffrn_radiation_source 'fine-focus sealed tube'
_diffrn_radiation_type MoK\a
_diffrn_radiation_wavelength 0.71073
_diffrn_reflns_av_R_equivalents 0.0499
_diffrn_reflns_av_sigmaI/netI 0.0440
_diffrn_reflns_limit_h_max 18
_diffrn_reflns_limit_h_min -18
_diffrn_reflns_limit_k_max 12
_diffrn_reflns_limit_k_min -12
_diffrn_reflns_limit_l_max 13
_diffrn_reflns_limit_l_min -13
_diffrn_reflns_number 12994
_diffrn_reflns_theta_full 25.50
_diffrn_reflns_theta_max 25.50
_diffrn_reflns_theta_min 2.28
_exptl_absorpt_coefficient_mu 0.076
_exptl_absorpt_correction_T_max 0.9857
_exptl_absorpt_correction_T_min 0.9827
_exptl_absorpt_correction_type multi-scan
_exptl_absorpt_process_details SADABS
_exptl_crystal_colour colorless
_exptl_crystal_density_diffrn 1.161
_exptl_crystal_density_method 'not measured'
_exptl_crystal_description block
_exptl_crystal_F_000 696
_exptl_crystal_size_max 0.23
_exptl_crystal_size_mid 0.21
_exptl_crystal_size_min 0.19
_refine_diff_density_max 0.128
_refine_diff_density_min -0.131
_refine_diff_density_rms 0.030
_refine_ls_abs_structure_details 'Flack H D (1983), Acta Cryst. A39, 876-881'
_refine_ls_abs_structure_Flack -1.3(12)
_refine_ls_extinction_coef 0.0207(17)
_refine_ls_extinction_expression Fc^*^=kFc[1+0.001xFc^2^\l^3^/sin(2\q)]^-1/4^
_refine_ls_extinction_method SHELXL
_refine_ls_goodness_of_fit_ref 1.077
_refine_ls_hydrogen_treatment constr
_refine_ls_matrix_type full
_refine_ls_number_parameters 214
_refine_ls_number_reflns 3376
_refine_ls_number_restraints 0
_refine_ls_restrained_S_all 1.077
_refine_ls_R_factor_all 0.0576
_refine_ls_R_factor_gt 0.0391
_refine_ls_shift/su_max 0.000
_refine_ls_shift/su_mean 0.000
_refine_ls_structure_factor_coef Fsqd
_refine_ls_weighting_details 'calc w=1/[\s^2^(Fo^2^)+(0.0411P)^2^+0.0000P] where P=(Fo^2^+2Fc^2^)/3'
_refine_ls_weighting_scheme calc
_refine_ls_wR_factor_gt 0.0839
_refine_ls_wR_factor_ref 0.0921
_reflns_number_gt 2621
_reflns_number_total 3376
_reflns_threshold_expression >2sigma(I)
_cod_data_source_file c4ra04863f2.cif
_cod_data_source_block compound_16
_cod_depositor_comments
;
The following automatic conversions were performed:

'_symmetry_cell_setting' value 'Orthorhombic' changed to
'orthorhombic' according to
/usr/data/users/saulius/crontab/automatic-downloads/rss-feeds/RSC/lib/dictionaries/cif_core.dic
dictionary named 'cif_core.dic' version 2.4.2 from 2011-04-26.

Automatic conversion script
Id: cif_fix_values 2281 2013-09-26 08:29:07Z andrius 
;
_cod_original_sg_symbol_H-M P2(1)2(1)2
_cod_database_code 7217676

loop_
_symmetry_equiv_pos_as_xyz
'x, y, z'
'-x, -y, z'
'-x+1/2, y+1/2, -z'
'x+1/2, -y+1/2, -z'

loop_
_atom_site_label
_atom_site_type_symbol
_atom_site_fract_x
_atom_site_fract_y
_atom_site_fract_z
_atom_site_U_iso_or_equiv
_atom_site_adp_type
_atom_site_occupancy
_atom_site_symmetry_multiplicity
_atom_site_calc_flag
_atom_site_refinement_flags
C1 C -0.01849(13) 0.2878(2) 0.98373(16) 0.0545(5) Uani 1 1 d .
H1A H -0.0591 0.2193 0.9852 0.065 Uiso 1 1 calc R
H1B H -0.0478 0.3605 0.9513 0.065 Uiso 1 1 calc R
C2 C 0.00996(16) 0.3155(2) 1.11538(17) 0.0686(7) Uani 1 1 d .
H2A H 0.0461 0.3891 1.1160 0.082 Uiso 1 1 calc R
H2B H -0.0398 0.3326 1.1659 0.082 Uiso 1 1 calc R
C3 C 0.05859(15) 0.2058(2) 1.16841(18) 0.0639(6) Uani 1 1 d .
H3A H 0.0204 0.1346 1.1737 0.077 Uiso 1 1 calc R
H3B H 0.0765 0.2265 1.2513 0.077 Uiso 1 1 calc R
C4 C 0.13719(13) 0.1685(2) 1.09359(17) 0.0507(5) Uani 1 1 d .
C5 C 0.10883(11) 0.14783(18) 0.95734(16) 0.0419(5) Uani 1 1 d .
H5 H 0.0700 0.0761 0.9607 0.050 Uiso 1 1 calc R
C6 C 0.18156(13) 0.1053(2) 0.87374(18) 0.0576(6) Uani 1 1 d .
H6A H 0.2301 0.1602 0.8861 0.069 Uiso 1 1 calc R
H6B H 0.1988 0.0218 0.8980 0.069 Uiso 1 1 calc R
C7 C 0.15961(12) 0.10396(19) 0.74039(18) 0.0486(5) Uani 1 1 d .
H7 H 0.1996 0.0714 0.6858 0.058 Uiso 1 1 calc R
C8 C 0.08626(11) 0.14657(17) 0.69475(16) 0.0363(4) Uani 1 1 d .
C9 C 0.01690(10) 0.19691(16) 0.77749(14) 0.0345(4) Uani 1 1 d .
H9 H -0.0177 0.1250 0.8028 0.041 Uiso 1 1 calc R
C10 C 0.05509(11) 0.25370(16) 0.89711(16) 0.0381(5) Uani 1 1 d .
C11 C -0.04177(11) 0.28136(18) 0.70209(15) 0.0409(5) Uani 1 1 d .
H11A H -0.0908 0.3059 0.7510 0.049 Uiso 1 1 calc R
H11B H -0.0113 0.3563 0.6777 0.049 Uiso 1 1 calc R
C12 C -0.07097(10) 0.21074(18) 0.58968(16) 0.0394(4) Uani 1 1 d .
H12 H -0.0956 0.1312 0.6168 0.047 Uiso 1 1 calc R
C13 C -0.13695(10) 0.27705(19) 0.50881(16) 0.0419(5) Uani 1 1 d .
C14 C -0.10566(14) 0.4012(2) 0.4631(2) 0.0564(6) Uani 1 1 d .
H14 H -0.0583 0.3998 0.4115 0.068 Uiso 1 1 calc R
C15 C -0.13701(18) 0.5087(3) 0.4874(3) 0.1000(10) Uani 1 1 d .
H15A H -0.1844 0.5155 0.5385 0.120 Uiso 1 1 calc R
H15B H -0.1124 0.5801 0.4539 0.120 Uiso 1 1 calc R
C16 C -0.15986(14) 0.1945(2) 0.39899(18) 0.0598(6) Uani 1 1 d .
H16A H -0.1771 0.1135 0.4277 0.090 Uiso 1 1 calc R
H16B H -0.1109 0.1861 0.3463 0.090 Uiso 1 1 calc R
H16C H -0.2059 0.2321 0.3539 0.090 Uiso 1 1 calc R
C17 C 0.07637(11) 0.14822(18) 0.55943(16) 0.0402(5) Uani 1 1 d .
C18 C 0.17097(17) 0.0445(2) 1.1450(2) 0.0735(7) Uani 1 1 d .
H18A H 0.1771 0.0510 1.2326 0.110 Uiso 1 1 calc R
H18B H 0.2255 0.0261 1.1088 0.110 Uiso 1 1 calc R
H18C H 0.1314 -0.0213 1.1259 0.110 Uiso 1 1 calc R
C19 C 0.20797(16) 0.2668(2) 1.1110(2) 0.0760(7) Uani 1 1 d .
H19A H 0.1866 0.3476 1.0883 0.114 Uiso 1 1 calc R
H19B H 0.2560 0.2460 1.0599 0.114 Uiso 1 1 calc R
H19C H 0.2255 0.2680 1.1955 0.114 Uiso 1 1 calc R
C20 C 0.10774(14) 0.36998(18) 0.86531(18) 0.0549(6) Uani 1 1 d .
H20A H 0.0736 0.4261 0.8170 0.082 Uiso 1 1 calc R
H20B H 0.1574 0.3457 0.8192 0.082 Uiso 1 1 calc R
H20C H 0.1252 0.4109 0.9397 0.082 Uiso 1 1 calc R
O1 O 0.13326(8) 0.12162(14) 0.48755(12) 0.0569(4) Uani 1 1 d .
O2 O 0.00142(7) 0.18331(12) 0.51024(10) 0.0470(4) Uani 1 1 d .
O3 O -0.20741(8) 0.28899(18) 0.58996(12) 0.0662(5) Uani 1 1 d .
H3 H -0.2478 0.3206 0.5533 0.099 Uiso 1 1 calc R

loop_
_atom_site_aniso_label
_atom_site_aniso_U_11
_atom_site_aniso_U_22
_atom_site_aniso_U_33
_atom_site_aniso_U_23
_atom_site_aniso_U_13
_atom_site_aniso_U_12
C1 0.0630(13) 0.0629(14) 0.0375(10) -0.0007(10) -0.0004(10) 0.0161(11)
C2 0.0829(16) 0.0836(17) 0.0394(11) -0.0066(12) -0.0026(11) 0.0219(15)
C3 0.0809(16) 0.0756(16) 0.0351(11) 0.0057(11) -0.0041(11) 0.0039(14)
C4 0.0574(12) 0.0553(14) 0.0396(10) 0.0072(10) -0.0098(10) 0.0013(11)
C5 0.0453(11) 0.0396(11) 0.0407(10) 0.0040(9) -0.0045(9) -0.0012(10)
C6 0.0502(12) 0.0721(16) 0.0505(13) 0.0052(12) -0.0082(10) 0.0171(12)
C7 0.0428(11) 0.0543(13) 0.0487(12) -0.0023(10) 0.0050(10) 0.0094(10)
C8 0.0355(10) 0.0362(10) 0.0371(10) -0.0004(8) 0.0016(8) -0.0002(8)
C9 0.0342(9) 0.0348(10) 0.0344(9) 0.0021(8) 0.0009(8) 0.0008(8)
C10 0.0430(10) 0.0367(10) 0.0345(10) 0.0020(8) -0.0014(8) 0.0031(9)
C11 0.0400(10) 0.0466(11) 0.0360(10) -0.0011(9) 0.0024(8) 0.0088(9)
C12 0.0339(9) 0.0467(11) 0.0376(10) 0.0029(9) 0.0053(8) 0.0014(9)
C13 0.0333(9) 0.0556(13) 0.0368(9) 0.0005(9) -0.0014(8) 0.0017(9)
C14 0.0565(13) 0.0563(15) 0.0565(13) 0.0051(11) -0.0115(11) 0.0025(12)
C15 0.0824(18) 0.0622(18) 0.155(3) 0.001(2) -0.025(2) 0.0067(16)
C16 0.0576(13) 0.0684(15) 0.0535(12) -0.0085(12) -0.0155(10) -0.0015(12)
C17 0.0366(10) 0.0449(12) 0.0391(11) -0.0038(9) 0.0035(9) -0.0007(9)
C18 0.0904(18) 0.0758(17) 0.0542(14) 0.0186(12) -0.0184(13) 0.0150(14)
C19 0.0829(16) 0.0866(18) 0.0585(15) 0.0075(13) -0.0254(13) -0.0168(15)
C20 0.0713(14) 0.0448(13) 0.0487(12) 0.0040(10) -0.0118(11) -0.0081(11)
O1 0.0401(7) 0.0857(11) 0.0449(8) -0.0103(7) 0.0084(7) 0.0047(7)
O2 0.0371(7) 0.0694(10) 0.0345(7) -0.0056(6) 0.0012(6) 0.0092(7)
O3 0.0366(7) 0.1134(14) 0.0486(8) 0.0098(9) 0.0031(6) 0.0152(9)

loop_
_atom_type_symbol
_atom_type_description
_atom_type_scat_dispersion_real
_atom_type_scat_dispersion_imag
_atom_type_scat_source
C C 0.0033 0.0016 'International Tables Vol C Tables 4.2.6.8 and 6.1.1.4'
H H 0.0000 0.0000 'International Tables Vol C Tables 4.2.6.8 and 6.1.1.4'
O O 0.0106 0.0060 'International Tables Vol C Tables 4.2.6.8 and 6.1.1.4'

loop_
_geom_angle_atom_site_label_1
_geom_angle_atom_site_label_2
_geom_angle_atom_site_label_3
_geom_angle
C10 C1 C2 113.79(18)
C10 C1 H1A 108.8
C2 C1 H1A 108.8
C10 C1 H1B 108.8
C2 C1 H1B 108.8
H1A C1 H1B 107.7
C3 C2 C1 110.67(19)
C3 C2 H2A 109.5
C1 C2 H2A 109.5
C3 C2 H2B 109.5
C1 C2 H2B 109.5
H2A C2 H2B 108.1
C2 C3 C4 113.85(18)
C2 C3 H3A 108.8
C4 C3 H3A 108.8
C2 C3 H3B 108.8
C4 C3 H3B 108.8
H3A C3 H3B 107.7
C3 C4 C18 108.00(18)
C3 C4 C19 109.6(2)
C18 C4 C19 107.38(19)
C3 C4 C5 108.27(17)
C18 C4 C5 108.74(18)
C19 C4 C5 114.69(16)
C6 C5 C10 111.69(16)
C6 C5 C4 113.30(17)
C10 C5 C4 116.72(16)
C6 C5 H5 104.6
C10 C5 H5 104.6
C4 C5 H5 104.6
C7 C6 C5 114.25(17)
C7 C6 H6A 108.7
C5 C6 H6A 108.7
C7 C6 H6B 108.7
C5 C6 H6B 108.7
H6A C6 H6B 107.6
C8 C7 C6 123.94(18)
C8 C7 H7 118.0
C6 C7 H7 118.0
C7 C8 C17 117.72(16)
C7 C8 C9 121.34(17)
C17 C8 C9 120.90(16)
C8 C9 C11 108.87(15)
C8 C9 C10 111.22(15)
C11 C9 C10 116.66(16)
C8 C9 H9 106.5
C11 C9 H9 106.5
C10 C9 H9 106.5
C1 C10 C20 110.47(17)
C1 C10 C5 108.70(16)
C20 C10 C5 113.34(17)
C1 C10 C9 108.58(15)
C20 C10 C9 109.58(15)
C5 C10 C9 105.97(15)
C12 C11 C9 108.71(16)
C12 C11 H11A 109.9
C9 C11 H11A 109.9
C12 C11 H11B 109.9
C9 C11 H11B 109.9
H11A C11 H11B 108.3
O2 C12 C11 110.29(15)
O2 C12 C13 106.11(15)
C11 C12 C13 115.96(16)
O2 C12 H12 108.1
C11 C12 H12 108.1
C13 C12 H12 108.1
O3 C13 C14 112.32(18)
O3 C13 C16 110.87(16)
C14 C13 C16 109.24(18)
O3 C13 C12 102.03(16)
C14 C13 C12 112.38(16)
C16 C13 C12 109.84(17)
C15 C14 C13 127.1(3)
C15 C14 H14 116.4
C13 C14 H14 116.4
C14 C15 H15A 120.0
C14 C15 H15B 120.0
H15A C15 H15B 120.0
C13 C16 H16A 109.5
C13 C16 H16B 109.5
H16A C16 H16B 109.5
C13 C16 H16C 109.5
H16A C16 H16C 109.5
H16B C16 H16C 109.5
O1 C17 O2 116.60(17)
O1 C17 C8 123.98(17)
O2 C17 C8 119.40(15)
C4 C18 H18A 109.5
C4 C18 H18B 109.5
H18A C18 H18B 109.5
C4 C18 H18C 109.5
H18A C18 H18C 109.5
H18B C18 H18C 109.5
C4 C19 H19A 109.5
C4 C19 H19B 109.5
H19A C19 H19B 109.5
C4 C19 H19C 109.5
H19A C19 H19C 109.5
H19B C19 H19C 109.5
C10 C20 H20A 109.5
C10 C20 H20B 109.5
H20A C20 H20B 109.5
C10 C20 H20C 109.5
H20A C20 H20C 109.5
H20B C20 H20C 109.5
C17 O2 C12 120.00(15)
C13 O3 H3 109.5

loop_
_geom_bond_atom_site_label_1
_geom_bond_atom_site_label_2
_geom_bond_distance
C1 C10 1.532(3)
C1 C2 1.529(3)
C1 H1A 0.9700
C1 H1B 0.9700
C2 C3 1.513(3)
C2 H2A 0.9700
C2 H2B 0.9700
C3 C4 1.528(3)
C3 H3A 0.9700
C3 H3B 0.9700
C4 C18 1.535(3)
C4 C19 1.539(3)
C4 C5 1.563(3)
C5 C6 1.526(3)
C5 C10 1.556(3)
C5 H5 0.9800
C6 C7 1.490(3)
C6 H6A 0.9700
C6 H6B 0.9700
C7 C8 1.331(3)
C7 H7 0.9300
C8 C17 1.480(3)
C8 C9 1.509(2)
C9 C11 1.527(2)
C9 C10 1.555(3)
C9 H9 0.9800
C10 C20 1.532(3)
C11 C12 1.508(3)
C11 H11A 0.9700
C11 H11B 0.9700
C12 O2 1.455(2)
C12 C13 1.531(3)
C12 H12 0.9800
C13 O3 1.418(2)
C13 C14 1.501(3)
C13 C16 1.528(3)
C14 C15 1.278(4)
C14 H14 0.9300
C15 H15A 0.9300
C15 H15B 0.9300
C16 H16A 0.9600
C16 H16B 0.9600
C16 H16C 0.9600
C17 O1 1.218(2)
C17 O2 1.343(2)
C18 H18A 0.9600
C18 H18B 0.9600
C18 H18C 0.9600
C19 H19A 0.9600
C19 H19B 0.9600
C19 H19C 0.9600
C20 H20A 0.9600
C20 H20B 0.9600
C20 H20C 0.9600
O3 H3 0.8200

loop_
_geom_torsion_atom_site_label_1
_geom_torsion_atom_site_label_2
_geom_torsion_atom_site_label_3
_geom_torsion_atom_site_label_4
_geom_torsion
C10 C1 C2 C3 -56.7(3)
C1 C2 C3 C4 57.6(3)
C2 C3 C4 C18 -170.70(19)
C2 C3 C4 C19 72.6(2)
C2 C3 C4 C5 -53.1(2)
C3 C4 C5 C6 -177.86(17)
C18 C4 C5 C6 -60.8(2)
C19 C4 C5 C6 59.4(2)
C3 C4 C5 C10 50.3(2)
C18 C4 C5 C10 167.38(17)
C19 C4 C5 C10 -72.4(2)
C10 C5 C6 C7 -36.7(2)
C4 C5 C6 C7 -170.98(18)
C5 C6 C7 C8 5.9(3)
C6 C7 C8 C17 175.3(2)
C6 C7 C8 C9 -2.0(3)
C7 C8 C9 C11 158.73(17)
C17 C8 C9 C11 -18.5(2)
C7 C8 C9 C10 28.8(2)
C17 C8 C9 C10 -148.42(17)
C2 C1 C10 C20 -73.5(2)
C2 C1 C10 C5 51.5(2)
C2 C1 C10 C9 166.32(17)
C6 C5 C10 C1 177.75(16)
C4 C5 C10 C1 -49.7(2)
C6 C5 C10 C20 -59.0(2)
C4 C5 C10 C20 73.6(2)
C6 C5 C10 C9 61.21(19)
C4 C5 C10 C9 -166.20(15)
C8 C9 C10 C1 -172.92(15)
C11 C9 C10 C1 61.4(2)
C8 C9 C10 C20 66.33(19)
C11 C9 C10 C20 -59.3(2)
C8 C9 C10 C5 -56.30(18)
C11 C9 C10 C5 178.02(14)
C8 C9 C11 C12 52.30(19)
C10 C9 C11 C12 179.15(14)
C9 C11 C12 O2 -64.69(19)
C9 C11 C12 C13 174.72(14)
O2 C12 C13 O3 174.64(15)
C11 C12 C13 O3 -62.5(2)
O2 C12 C13 C14 -64.8(2)
C11 C12 C13 C14 58.0(2)
O2 C12 C13 C16 56.98(19)
C11 C12 C13 C16 179.80(15)
O3 C13 C14 C15 -2.0(3)
C16 C13 C14 C15 121.4(3)
C12 C13 C14 C15 -116.4(3)
C7 C8 C17 O1 -5.5(3)
C9 C8 C17 O1 171.81(18)
C7 C8 C17 O2 175.94(17)
C9 C8 C17 O2 -6.7(3)
O1 C17 O2 C12 177.02(17)
C8 C17 O2 C12 -4.3(2)
C11 C12 O2 C17 40.2(2)
C13 C12 O2 C17 166.50(15)
